data_1573660
_journal_paper_doi 10.1039/D4DT03036B
_chemical_formula_moiety 'C15 H22 Au O P'
_chemical_formula_sum 'C15 H22 Au O P'
_chemical_formula_weight 446.26
_space_group_crystal_system orthorhombic
_space_group_IT_number 61
_space_group_name_Hall '-P 2ac 2ab'
_space_group_name_H-M_alt 'P b c a'
_atom_sites_solution_hydrogens geom
_atom_sites_solution_primary dual
_audit_creation_date 2023-05-15
_audit_creation_method
;
Olex2 1.5
(compiled 2023.03.06 svn.rbb2c1857 for OlexSys, GUI svn.r6748)
;
_audit_update_record
;
2024-07-24 deposited with the CCDC.	2025-01-09 downloaded from the CCDC.
;
_cell_angle_alpha 90
_cell_angle_beta 90
_cell_angle_gamma 90
_cell_formula_units_Z 8
_cell_length_a 16.168(2)
_cell_length_b 10.9575(12)
_cell_length_c 17.526(4)
_cell_measurement_reflns_used 1342
_cell_measurement_temperature 295.3(4)
_cell_measurement_theta_max 23.5910
_cell_measurement_theta_min 1.9630
_cell_volume 3104.9(9)
_computing_cell_refinement 'CrysAlisPro 1.171.39.46 (Rigaku OD, 2018)'
_computing_data_collection 'CrysAlisPro 1.171.39.46 (Rigaku OD, 2018)'
_computing_data_reduction 'CrysAlisPro 1.171.39.46 (Rigaku OD, 2018)'
_computing_molecular_graphics 'Olex2 1.5 (Dolomanov et al., 2009)'
_computing_publication_material 'Olex2 1.5 (Dolomanov et al., 2009)'
_computing_structure_refinement 'SHELXL 2018/3 (Sheldrick, 2015)'
_computing_structure_solution 'SHELXT 2018/2 (Sheldrick, 2018)'
_diffrn_ambient_environment 'Diamond Anvil Cell filled with silicone oil'
_diffrn_ambient_pressure 450000
_diffrn_ambient_temperature 295.3(4)
_diffrn_crystal_treatment 'pressurized rapidly in silicone oil as a hydrostatic medium'
_diffrn_detector 'CCD plate'
_diffrn_detector_area_resol_mean 16.0128
_diffrn_detector_type Eos
_diffrn_measured_fraction_theta_full 0.723
_diffrn_measured_fraction_theta_max 0.564
_diffrn_measurement_details
;
List of Runs (angles in degrees, time in seconds):

  # Type    Start    End  Width  t~exp~   \w     \q     \k     \f   Frames
#--------------------------------------------------------------------------
  1  \w      6.00  42.00   1.00   90.00    --   22.04 -39.00-167.00   36
  2  \w     10.00  36.00   1.00   90.00    --   22.04 -81.00-151.00   26
  3  \w    -27.00  10.00   1.00   90.00    --   22.04  39.00 167.00   37
  4  \w     10.00  35.00   1.00   90.00    --   22.04 -77.00  30.00   25
  5  \w    -18.00  22.00   1.00   90.00    --   22.04 -53.00-162.00   40
  6  \w    -41.00  -6.00   1.00   90.00    --   22.04 114.00 -45.00   35
  7  \w    -56.00 -31.00   1.00   90.00    --  -22.19 150.00 -64.00   25
  8  \w    -58.00 -25.00   1.00   90.00    --  -22.19 135.00 123.00   33
  9  \w   -107.00 -81.00   1.00   90.00    --  -22.19-160.00-120.00   26
;
_diffrn_measurement_device 'four-circle diffractometer'
_diffrn_measurement_device_type 'SuperNova, Single source at offset/far, Eos'
_diffrn_measurement_method '\w scans'
_diffrn_measurement_specimen_support 'Diamond Anvil Cell, effective opening angle 38 deg.'
_diffrn_orient_matrix_type 'CrysAlisPro convention (1999,Acta A55,543-557)'
_diffrn_orient_matrix_UB_11 -0.0205951765
_diffrn_orient_matrix_UB_12 0.0026452197
_diffrn_orient_matrix_UB_13 -0.0255761282
_diffrn_orient_matrix_UB_21 -0.0037449549
_diffrn_orient_matrix_UB_22 -0.0507445881
_diffrn_orient_matrix_UB_23 0.0004702167
_diffrn_orient_matrix_UB_31 -0.0275903959
_diffrn_orient_matrix_UB_32 0.0048684908
_diffrn_orient_matrix_UB_33 0.0190472492
_diffrn_radiation_monochromator mirror
_diffrn_radiation_probe x-ray
_diffrn_radiation_type 'Ag K\a'
_diffrn_radiation_wavelength 0.56087
_diffrn_reflns_av_R_equivalents 0.0783
_diffrn_reflns_av_unetI/netI 0.1466
_diffrn_reflns_Laue_measured_fraction_full 0.723
_diffrn_reflns_Laue_measured_fraction_max 0.564
_diffrn_reflns_limit_h_max 21
_diffrn_reflns_limit_h_min -20
_diffrn_reflns_limit_k_max 16
_diffrn_reflns_limit_k_min -12
_diffrn_reflns_limit_l_max 18
_diffrn_reflns_limit_l_min -20
_diffrn_reflns_number 10035
_diffrn_reflns_point_group_measured_fraction_full 0.723
_diffrn_reflns_point_group_measured_fraction_max 0.564
_diffrn_reflns_theta_full 19.665
_diffrn_reflns_theta_max 25.495
_diffrn_reflns_theta_min 1.988
_diffrn_source 'micro-focus sealed X-ray tube'
_diffrn_source_type 'SuperNova (Ag) X-ray Source'
_exptl_absorpt_coefficient_mu 5.172
_exptl_absorpt_correction_T_max 0.08698
_exptl_absorpt_correction_T_min 0.06629
_exptl_absorpt_correction_type sphere
_exptl_absorpt_process_details
;
CrysAlisPro 1.171.39.46 (Rigaku Oxford Diffraction, 2018)
Spherical absorption correction
 using equivalent radius and absorption coefficient.
Empirical absorption correction using spherical harmonics,
 implemented in SCALE3 ABSPACK scaling algorithm.
;
_exptl_crystal_colour orange
_exptl_crystal_density_diffrn 1.909
_exptl_crystal_description needle
_exptl_crystal_F_000 1712
_exptl_crystal_preparation 'Mounted in a Diamond-Anvil Cell using silicone oil as pressure medium.,Luminescent'
_exptl_crystal_pressure_history 'Pressurized to 0.45 GPa and left to stabilize over ? hours.'
_exptl_crystal_recrystallization_method 'Re-crystallisation from solvent: n-pentane/dichloromethane'
_exptl_crystal_size_max 0.14
_exptl_crystal_size_mid 0.09
_exptl_crystal_size_min 0.06
_exptl_crystal_size_rad 0.400
_refine_diff_density_max 0.637
_refine_diff_density_min -0.843
_refine_diff_density_rms 0.106
_refine_ls_extinction_method none
_refine_ls_goodness_of_fit_ref 0.923
_refine_ls_hydrogen_treatment constr
_refine_ls_matrix_type full
_refine_ls_number_parameters 227
_refine_ls_number_reflns 3319
_refine_ls_number_restraints 206
_refine_ls_restrained_S_all 0.897
_refine_ls_R_factor_all 0.2449
_refine_ls_R_factor_gt 0.0537
_refine_ls_shift/su_max 0.000
_refine_ls_shift/su_mean 0.000
_refine_ls_structure_factor_coef Fsqd
_refine_ls_weighting_details 'w=1/[\s^2^(Fo^2^)+(0.0312P)^2^] where P=(Fo^2^+2Fc^2^)/3'
_refine_ls_weighting_scheme calc
_refine_ls_wR_factor_gt 0.0892
_refine_ls_wR_factor_ref 0.1402
_reflns_Friedel_coverage 0.000
_reflns_number_gt 921
_reflns_number_total 3319
_reflns_threshold_expression 'I > 2\s(I)'
_cod_data_source_file d4dt03036b2.cif
_cod_data_source_block appr4_0p45GPa
_cod_original_cell_volume 3104.8(10)
_cod_database_code 1573660
_shelx_shelxl_version_number 2018/3
_chemical_oxdiff_formula 'C14 H19 O P Au'
_shelx_space_group_comment
;
The symmetry employed for this shelxl refinement is uniquely defined
by the following loop, which should always be used as a source of
symmetry information in preference to the above space-group names.
They are only intended as comments.
;
_olex2_refinement_description
;
1. Fixed Uiso
 At 1.2 times of:
  All C(H) groups, All C(H,H) groups, All C(H,H,H,H) groups
 At 1.5 times of:
  All C(H,H,H) groups
2. Restrained distances
 C14-C15 \\sim C14-C15A
 with sigma of 0.02
 O1-C9 \\sim O1A-C9A
 with sigma of 0.02
 C6-C9 \\sim C6A-C9A
 with sigma of 0.04
 C8-C6 \\sim C8A-C6A
 with sigma of 0.04
 C2-C3 \\sim C2-C3A
 with sigma of 0.02
 C7-C8 \\sim C7A-C8A
 with sigma of 0.02
 C7-C6 \\sim C7A-C6A
 with sigma of 0.02
 C8-C3 \\sim C8A-C3A
 with sigma of 0.02
 C3-C4 \\sim C3A-C4A
 with sigma of 0.02
 C4-C6 \\sim C4A-C6A
 with sigma of 0.04
 C4-C5 \\sim C4A-C5A
 with sigma of 0.02
 C5-C6 \\sim C5A-C6A
 with sigma of 0.02
 C8-C4 \\sim C8A-C4A
 with sigma of 0.04
 C6-O1 \\sim C6A-O1A
 with sigma of 0.02
 C3-C5 \\sim C3A-C5A
 with sigma of 0.04
 C5-O1 \\sim C5A-O1A
 with sigma of 0.04
 C2-C8 \\sim C2-C8A
 with sigma of 0.04
 C2-C4 \\sim C2-C4A
 with sigma of 0.04
 C7-C3 \\sim C7A-C3A
 with sigma of 0.04
 C7-C5 \\sim C7A-C5A
 with sigma of 0.04
 C7-O1 \\sim C7A-O1A
 with sigma of 0.04
3. Uiso/Uaniso restraints and constraints
C9A \\sim C9: within 1.7A with sigma of 0.04 and sigma for terminal atoms of
0.08 within 1.7A
C5A \\sim C5: within 1.7A with sigma of 0.04 and sigma for terminal atoms of
0.08 within 1.7A
C3 \\sim C3A: within 1.7A with sigma of 0.04 and sigma for terminal atoms of
0.08 within 1.7A
C11: within 1.7A with sigma of 0.04 and sigma for terminal atoms of 0.08 within
1.7A
C7A \\sim C7: within 1.7A with sigma of 0.04 and sigma for terminal atoms of
0.08 within 1.7A
C4A \\sim C4: within 1.7A with sigma of 0.02 and sigma for terminal atoms of
0.04 within 1.7A
O1A \\sim O1: within 1.7A with sigma of 0.04 and sigma for terminal atoms of
0.08 within 1.7A
C8A \\sim C8: within 1.7A with sigma of 0.04 and sigma for terminal atoms of
0.08 within 1.7A
C15 \\sim C15A: within 1.7A with sigma of 0.04 and sigma for terminal atoms of
0.08 within 1.7A
C6A \\sim C6: within 1.7A with sigma of 0.04 and sigma for terminal atoms of
0.08 within 1.7A
C12: within 1.7A with sigma of 0.04 and sigma for terminal atoms of 0.08 within
1.7A
C13: within 1.7A with sigma of 0.04 and sigma for terminal atoms of 0.08 within
1.7A
Uanis(C3) = Uanis(C3A)
Uanis(C8) = Uanis(C8A)
Uanis(C4A) = Uanis(C4)
Uanis(C5) = Uanis(C5A)
4. Rigid body (RIGU) restrains
 C3, C4, C5, C6, C8, C7, O1, C9
 with sigma for 1-2 distances of 0.004 and sigma for 1-3 distances of 0.004
 C3A, C4A, C5A, C6A, C7A, C8A, C9A, O1A
 with sigma for 1-2 distances of 0.004 and sigma for 1-3 distances of 0.004
 C14, C15, C15A, P1, C12, C13, C10, C11
 with sigma for 1-2 distances of 0.004 and sigma for 1-3 distances of 0.004
5. Others
 Sof(H14C)=Sof(H14D)=Sof(C15A)=Sof(H15D)=Sof(H15E)=Sof(H15F)=Sof(C9A)=
 Sof(H9AA)=Sof(H9AB)=Sof(H9AC)=Sof(O1A)=Sof(C7A)=Sof(H7A)=Sof(C8A)=Sof(H8A)=
 Sof(C3A)=Sof(C4A)=Sof(H4A)=Sof(C5A)=Sof(H5A)=Sof(C6A)=1-FVAR(1)
 Sof(C7)=Sof(H7)=Sof(C8)=Sof(H8)=Sof(C3)=Sof(C4)=Sof(H4)=Sof(C5)=Sof(H5)=
 Sof(C6)=Sof(O1)=Sof(H14A)=Sof(H14B)=Sof(C9)=Sof(H9A)=Sof(H9B)=Sof(H9C)=
 Sof(C15)=Sof(H15A)=Sof(H15B)=Sof(H15C)=FVAR(1)
6.a Secondary CH2 refined with riding coordinates:
 C10(H10A,H10B), C12(H12A,H12B), C14(H14A,H14B), C14(H14C,H14D)
6.b Aromatic/amide H refined with riding coordinates:
 C7(H7), C8(H8), C4(H4), C5(H5), C7A(H7A), C8A(H8A), C4A(H4A), C5A(H5A)
6.c Idealised Me refined as rotating group:
 C13(H13A,H13B,H13C), C9(H9A,H9B,H9C), C15(H15A,H15B,H15C), C15A(H15D,H15E,
 H15F), C11(H11A,H11B,H11C), C9A(H9AA,H9AB,H9AC)
;
_olex2_submission_special_instructions 'No special instructions were received'
_oxdiff_exptl_absorpt_empirical_details
;
Empirical correction (ABSPACK) includes:
- Absorption correction using spherical harmonics
- Frame scaling
;
_oxdiff_exptl_absorpt_empirical_full_max 2.758
_oxdiff_exptl_absorpt_empirical_full_min 0.681

loop_
_space_group_symop_operation_xyz
'x, y, z'
'-x+1/2, -y, z+1/2'
'-x, y+1/2, -z+1/2'
'x+1/2, -y+1/2, -z'
'-x, -y, -z'
'x-1/2, y, -z-1/2'
'x, -y-1/2, z-1/2'
'-x-1/2, y-1/2, z'

loop_
_atom_site_label
_atom_site_type_symbol
_atom_site_fract_x
_atom_site_fract_y
_atom_site_fract_z
_atom_site_U_iso_or_equiv
_atom_site_adp_type
_atom_site_occupancy
_atom_site_site_symmetry_order
_atom_site_calc_flag
_atom_site_refinement_flags_posn
_atom_site_refinement_flags_adp
_atom_site_refinement_flags_occupancy
_atom_site_disorder_assembly
_atom_site_disorder_group
Au1 Au 0.38722(3) 0.75663(4) 0.32608(4) 0.0877(3) Uani 1 1 d . . . . .
P1 P 0.4009(2) 0.9356(3) 0.2618(3) 0.0964(16) Uani 1 1 d . . . . .
C2 C 0.3777(8) 0.4992(12) 0.4111(9) 0.077(5) Uani 1 1 d D . . . .
C1 C 0.3786(7) 0.5993(12) 0.3829(10) 0.084(5) Uani 1 1 d . . . . .
C7 C 0.4489(15) 0.2291(17) 0.5210(18) 0.114(13) Uani 0.732(18) 1 d D U P A 1
H7 H 0.491402 0.207899 0.554112 0.137 Uiso 0.732(18) 1 calc R U P A 1
C8 C 0.4460(12) 0.3437(14) 0.4920(13) 0.080(7) Uani 0.732(18) 1 d D U P A 1
H8 H 0.489024 0.397582 0.502426 0.096 Uiso 0.732(18) 1 calc R U P A 1
C3 C 0.381(3) 0.382(3) 0.448(3) 0.081(5) Uani 0.732(18) 1 d D U P A 1
C4 C 0.321(3) 0.294(3) 0.429(3) 0.096(7) Uani 0.732(18) 1 d D U P A 1
H4 H 0.278684 0.315532 0.396249 0.115 Uiso 0.732(18) 1 calc R U P A 1
C5 C 0.3241(13) 0.1763(15) 0.4588(14) 0.089(7) Uani 0.732(18) 1 d D U P A 1
H5 H 0.281483 0.121570 0.448773 0.107 Uiso 0.732(18) 1 calc R U P A 1
C6 C 0.3892(14) 0.1426(15) 0.5020(14) 0.095(8) Uani 0.732(18) 1 d D U P A 1
C10 C 0.4215(10) 0.9138(13) 0.1604(12) 0.121(6) Uani 1 1 d . . . . .
H10A H 0.431646 0.992903 0.137344 0.146 Uiso 1 1 calc R U . . .
H10B H 0.471534 0.865784 0.154890 0.146 Uiso 1 1 calc R U . . .
O1 O 0.3999(12) 0.0284(12) 0.5345(13) 0.144(9) Uani 0.732(18) 1 d D U P A 1
C12 C 0.3097(9) 1.0299(11) 0.2669(11) 0.121(6) Uani 1 1 d . . . . .
H12A H 0.264003 0.985776 0.243890 0.145 Uiso 1 1 calc R U . . .
H12B H 0.296046 1.042719 0.320215 0.145 Uiso 1 1 calc R U . . .
C13 C 0.3168(10) 1.1556(12) 0.2277(14) 0.185(10) Uani 1 1 d . . . . .
H13A H 0.326512 1.144318 0.174112 0.278 Uiso 1 1 calc R U . . .
H13B H 0.362024 1.200208 0.249656 0.278 Uiso 1 1 calc R U . . .
H13C H 0.266384 1.200326 0.234925 0.278 Uiso 1 1 calc R U . . .
C14 C 0.4880(10) 1.0260(13) 0.2936(13) 0.130(7) Uani 1 1 d D . . . .
H14A H 0.492211 1.097824 0.261533 0.155 Uiso 0.732(18) 1 calc R U P A 1
H14B H 0.477453 1.053375 0.345339 0.155 Uiso 0.732(18) 1 calc R U P A 1
H14C H 0.539124 0.981596 0.285350 0.155 Uiso 0.268(18) 1 calc R U P A 2
H14D H 0.490541 1.101731 0.265095 0.155 Uiso 0.268(18) 1 calc R U P A 2
C9 C 0.3432(16) -0.0624(18) 0.510(2) 0.159(15) Uani 0.732(18) 1 d D U P A 1
H9A H 0.337037 -0.058429 0.455886 0.238 Uiso 0.732(18) 1 calc R U P A 1
H9B H 0.290578 -0.048636 0.534160 0.238 Uiso 0.732(18) 1 calc R U P A 1
H9C H 0.363622 -0.141445 0.524484 0.238 Uiso 0.732(18) 1 calc R U P A 1
C15 C 0.5726(12) 0.957(2) 0.2920(16) 0.145(11) Uani 0.732(18) 1 d D . P A 1
H15A H 0.573930 0.897650 0.332313 0.217 Uiso 0.732(18) 1 calc R U P A 1
H15B H 0.616876 1.014230 0.298865 0.217 Uiso 0.732(18) 1 calc R U P A 1
H15C H 0.578950 0.916413 0.243758 0.217 Uiso 0.732(18) 1 calc R U P A 1
C15A C 0.476(4) 1.053(5) 0.381(2) 0.14(3) Uani 0.268(18) 1 d D . P A 2
H15D H 0.422635 1.026641 0.396938 0.216 Uiso 0.268(18) 1 calc R U P A 2
H15E H 0.481597 1.139622 0.389665 0.216 Uiso 0.268(18) 1 calc R U P A 2
H15F H 0.518029 1.010930 0.409606 0.216 Uiso 0.268(18) 1 calc R U P A 2
C11 C 0.3538(13) 0.8525(17) 0.1179(15) 0.203(11) Uani 1 1 d . . . . .
H11A H 0.374054 0.825397 0.069266 0.305 Uiso 1 1 calc R U . . .
H11B H 0.309090 0.908954 0.110258 0.305 Uiso 1 1 calc R U . . .
H11C H 0.334365 0.783652 0.146592 0.305 Uiso 1 1 calc R U . . .
C9A C 0.288(4) -0.028(4) 0.548(6) 0.16(3) Uani 0.268(18) 1 d D U P A 2
H9AA H 0.274078 -0.013484 0.495113 0.239 Uiso 0.268(18) 1 calc R U P A 2
H9AB H 0.238946 -0.026710 0.578072 0.239 Uiso 0.268(18) 1 calc R U P A 2
H9AC H 0.314827 -0.105645 0.552277 0.239 Uiso 0.268(18) 1 calc R U P A 2
O1A O 0.343(3) 0.066(3) 0.573(3) 0.143(16) Uani 0.268(18) 1 d D U P A 2
C7A C 0.413(4) 0.244(5) 0.543(5) 0.11(2) Uani 0.268(18) 1 d D U P A 2
H7A H 0.458727 0.211796 0.568496 0.129 Uiso 0.268(18) 1 calc R U P A 2
C8A C 0.417(3) 0.359(4) 0.513(3) 0.080(7) Uani 0.268(18) 1 d D U P A 2
H8A H 0.448174 0.419282 0.536691 0.096 Uiso 0.268(18) 1 calc R U P A 2
C3A C 0.373(7) 0.382(7) 0.447(8) 0.081(5) Uani 0.268(18) 1 d D U P A 2
C4A C 0.308(7) 0.303(8) 0.431(7) 0.096(7) Uani 0.268(18) 1 d D U P A 2
H4A H 0.275070 0.319618 0.388616 0.115 Uiso 0.268(18) 1 calc R U P A 2
C5A C 0.291(3) 0.201(4) 0.475(3) 0.089(7) Uani 0.268(18) 1 d D U P A 2
H5A H 0.245045 0.151960 0.464400 0.107 Uiso 0.268(18) 1 calc R U P A 2
C6A C 0.341(3) 0.175(3) 0.534(3) 0.098(14) Uani 0.268(18) 1 d D U P A 2

loop_
_atom_site_aniso_label
_atom_site_aniso_U_11
_atom_site_aniso_U_22
_atom_site_aniso_U_33
_atom_site_aniso_U_23
_atom_site_aniso_U_13
_atom_site_aniso_U_12
Au1 0.0831(5) 0.0892(4) 0.0908(7) 0.0065(4) 0.0084(3) 0.0015(3)
P1 0.099(3) 0.093(2) 0.097(6) 0.011(3) 0.018(3) -0.001(2)
C2 0.101(12) 0.081(8) 0.050(17) 0.004(8) -0.001(7) 0.003(8)
C1 0.082(11) 0.105(10) 0.065(17) -0.008(10) -0.007(8) 0.007(8)
C7 0.098(19) 0.106(10) 0.14(3) 0.039(14) -0.034(19) -0.014(10)
C8 0.065(13) 0.090(7) 0.085(15) 0.003(9) -0.007(10) -0.012(8)
C3 0.061(11) 0.100(8) 0.082(13) 0.004(8) -0.002(8) -0.004(6)
C4 0.073(13) 0.102(8) 0.112(13) 0.002(8) -0.033(9) -0.003(8)
C5 0.082(15) 0.089(8) 0.096(16) -0.016(9) 0.002(10) 0.005(9)
C6 0.096(16) 0.077(8) 0.11(2) 0.011(11) -0.007(12) 0.000(8)
C10 0.157(17) 0.117(11) 0.09(2) -0.006(10) 0.015(10) 0.014(9)
O1 0.17(2) 0.086(8) 0.17(2) 0.033(11) -0.054(14) -0.027(9)
C12 0.141(12) 0.107(9) 0.11(2) 0.025(10) 0.026(10) 0.036(9)
C13 0.22(2) 0.123(12) 0.21(3) 0.066(14) 0.078(16) 0.066(12)
C14 0.148(13) 0.129(11) 0.11(2) 0.017(13) 0.018(12) -0.023(10)
C9 0.16(3) 0.091(13) 0.23(5) 0.003(18) 0.00(2) -0.032(15)
C15 0.114(18) 0.21(2) 0.11(3) 0.01(2) -0.017(15) -0.022(14)
C15A 0.14(6) 0.17(5) 0.12(3) -0.04(4) -0.02(3) -0.07(4)
C11 0.33(3) 0.175(17) 0.10(3) 0.003(17) -0.052(19) -0.090(17)
C9A 0.18(6) 0.08(3) 0.22(8) 0.05(4) -0.09(5) -0.03(3)
O1A 0.16(4) 0.103(19) 0.17(4) 0.04(2) -0.06(3) -0.038(18)
C7A 0.11(3) 0.103(16) 0.12(4) 0.02(2) -0.02(3) -0.019(18)
C8A 0.065(13) 0.090(7) 0.085(15) 0.003(9) -0.007(10) -0.012(8)
C3A 0.061(11) 0.100(8) 0.082(13) 0.004(8) -0.002(8) -0.004(6)
C4A 0.073(13) 0.102(8) 0.112(13) 0.002(8) -0.033(9) -0.003(8)
C5A 0.082(15) 0.089(8) 0.096(16) -0.016(9) 0.002(10) 0.005(9)
C6A 0.10(2) 0.075(19) 0.12(3) 0.003(19) -0.02(2) -0.007(16)

loop_
_atom_type_symbol
_atom_type_description
_atom_type_scat_dispersion_real
_atom_type_scat_dispersion_imag
_atom_type_scat_source
C C 0.0013 0.0009 'International Tables Vol C Tables 4.2.6.8 and 6.1.1.4'
H H 0.0000 0.0000 'International Tables Vol C Tables 4.2.6.8 and 6.1.1.4'
O O 0.0058 0.0036 'International Tables Vol C Tables 4.2.6.8 and 6.1.1.4'
P P 0.0671 0.0586 'International Tables Vol C Tables 4.2.6.8 and 6.1.1.4'
Au Au -0.6570 6.0260 'International Tables Vol C Tables 4.2.6.8 and 6.1.1.4'

loop_
_geom_angle_atom_site_label_1
_geom_angle_atom_site_label_2
_geom_angle_atom_site_label_3
_geom_angle
_geom_angle_site_symmetry_1
_geom_angle_site_symmetry_3
_geom_angle_publ_flag
C1 Au1 P1 178.4(4) . . ?
C10 P1 Au1 112.8(5) . . ?
C12 P1 Au1 113.0(5) . . ?
C12 P1 C10 105.8(8) . . ?
C12 P1 C14 107.9(8) . . ?
C14 P1 Au1 113.3(6) . . ?
C14 P1 C10 103.3(8) . . ?
C1 C2 C3 176.6(17) . . ?
C1 C2 C3A 177(8) . . ?
C2 C1 Au1 173.4(14) . . ?
C8 C7 H7 119.4 . . ?
C8 C7 C6 121.2(17) . . ?
C6 C7 H7 119.4 . . ?
C7 C8 H8 119.3 . . ?
C7 C8 C3 121.4(14) . . ?
C3 C8 H8 119.3 . . ?
C8 C3 C2 123.4(16) . . ?
C8 C3 C4 116.5(18) . . ?
C4 C3 C2 119.4(15) . . ?
C3 C4 H4 118.9 . . ?
C5 C4 C3 122.2(17) . . ?
C5 C4 H4 118.9 . . ?
C4 C5 H5 120.4 . . ?
C6 C5 C4 119.1(16) . . ?
C6 C5 H5 120.4 . . ?
C5 C6 C7 119.2(16) . . ?
C5 C6 O1 125.2(17) . . ?
O1 C6 C7 115.5(16) . . ?
P1 C10 H10A 108.7 . . ?
P1 C10 H10B 108.7 . . ?
H10A C10 H10B 107.6 . . ?
C11 C10 P1 114.4(16) . . ?
C11 C10 H10A 108.7 . . ?
C11 C10 H10B 108.7 . . ?
C6 O1 C9 115.4(17) . . ?
P1 C12 H12A 108.4 . . ?
P1 C12 H12B 108.4 . . ?
H12A C12 H12B 107.5 . . ?
C13 C12 P1 115.3(10) . . ?
C13 C12 H12A 108.4 . . ?
C13 C12 H12B 108.4 . . ?
C12 C13 H13A 109.5 . . ?
C12 C13 H13B 109.5 . . ?
C12 C13 H13C 109.5 . . ?
H13A C13 H13B 109.5 . . ?
H13A C13 H13C 109.5 . . ?
H13B C13 H13C 109.5 . . ?
P1 C14 H14A 108.7 . . ?
P1 C14 H14B 108.7 . . ?
P1 C14 H14C 110.1 . . ?
P1 C14 H14D 110.1 . . ?
H14A C14 H14B 107.6 . . ?
H14C C14 H14D 108.4 . . ?
C15 C14 P1 114.2(13) . . ?
C15 C14 H14A 108.7 . . ?
C15 C14 H14B 108.7 . . ?
C15A C14 P1 108(2) . . ?
C15A C14 H14C 110.1 . . ?
C15A C14 H14D 110.1 . . ?
O1 C9 H9A 109.5 . . ?
O1 C9 H9B 109.5 . . ?
O1 C9 H9C 109.5 . . ?
H9A C9 H9B 109.5 . . ?
H9A C9 H9C 109.5 . . ?
H9B C9 H9C 109.5 . . ?
C14 C15 H15A 109.5 . . ?
C14 C15 H15B 109.5 . . ?
C14 C15 H15C 109.5 . . ?
H15A C15 H15B 109.5 . . ?
H15A C15 H15C 109.5 . . ?
H15B C15 H15C 109.5 . . ?
C14 C15A H15D 109.5 . . ?
C14 C15A H15E 109.5 . . ?
C14 C15A H15F 109.5 . . ?
H15D C15A H15E 109.5 . . ?
H15D C15A H15F 109.5 . . ?
H15E C15A H15F 109.5 . . ?
C10 C11 H11A 109.5 . . ?
C10 C11 H11B 109.5 . . ?
C10 C11 H11C 109.5 . . ?
H11A C11 H11B 109.5 . . ?
H11A C11 H11C 109.5 . . ?
H11B C11 H11C 109.5 . . ?
H9AA C9A H9AB 109.5 . . ?
H9AA C9A H9AC 109.5 . . ?
H9AB C9A H9AC 109.5 . . ?
O1A C9A H9AA 109.5 . . ?
O1A C9A H9AB 109.5 . . ?
O1A C9A H9AC 109.5 . . ?
C6A O1A C9A 117(3) . . ?
C8A C7A H7A 120.1 . . ?
C8A C7A C6A 120(3) . . ?
C6A C7A H7A 120.1 . . ?
C7A C8A H8A 120.9 . . ?
C7A C8A C3A 118(3) . . ?
C3A C8A H8A 120.9 . . ?
C8A C3A C2 121(4) . . ?
C8A C3A C4A 116(4) . . ?
C4A C3A C2 120(3) . . ?
C3A C4A H4A 118.6 . . ?
C3A C4A C5A 123(3) . . ?
C5A C4A H4A 118.6 . . ?
C4A C5A H5A 120.8 . . ?
C6A C5A C4A 118(2) . . ?
C6A C5A H5A 120.8 . . ?
O1A C6A C7A 114(3) . . ?
C5A C6A O1A 125(3) . . ?
C5A C6A C7A 118(3) . . ?

loop_
_geom_bond_atom_site_label_1
_geom_bond_atom_site_label_2
_geom_bond_distance
_geom_bond_site_symmetry_2
_geom_bond_publ_flag
Au1 P1 2.272(4) . ?
Au1 C1 1.995(15) . ?
P1 C10 1.82(2) . ?
P1 C12 1.803(12) . ?
P1 C14 1.810(16) . ?
C2 C1 1.203(16) . ?
C2 C3 1.435(19) . ?
C2 C3A 1.43(2) . ?
C7 H7 0.9300 . ?
C7 C8 1.355(17) . ?
C7 C6 1.39(2) . ?
C8 H8 0.9300 . ?
C8 C3 1.38(2) . ?
C3 C4 1.394(16) . ?
C4 H4 0.9300 . ?
C4 C5 1.39(2) . ?
C5 H5 0.9300 . ?
C5 C6 1.35(2) . ?
C6 O1 1.386(18) . ?
C10 H10A 0.9700 . ?
C10 H10B 0.9700 . ?
C10 C11 1.48(2) . ?
O1 C9 1.418(16) . ?
C12 H12A 0.9700 . ?
C12 H12B 0.9700 . ?
C12 C13 1.544(18) . ?
C13 H13A 0.9600 . ?
C13 H13B 0.9600 . ?
C13 H13C 0.9600 . ?
C14 H14A 0.9700 . ?
C14 H14B 0.9700 . ?
C14 H14C 0.9700 . ?
C14 H14D 0.9700 . ?
C14 C15 1.56(2) . ?
C14 C15A 1.57(3) . ?
C9 H9A 0.9600 . ?
C9 H9B 0.9600 . ?
C9 H9C 0.9600 . ?
C15 H15A 0.9600 . ?
C15 H15B 0.9600 . ?
C15 H15C 0.9600 . ?
C15A H15D 0.9600 . ?
C15A H15E 0.9600 . ?
C15A H15F 0.9600 . ?
C11 H11A 0.9600 . ?
C11 H11B 0.9600 . ?
C11 H11C 0.9600 . ?
C9A H9AA 0.9600 . ?
C9A H9AB 0.9600 . ?
C9A H9AC 0.9600 . ?
C9A O1A 1.42(2) . ?
O1A C6A 1.37(2) . ?
C7A H7A 0.9300 . ?
C7A C8A 1.36(2) . ?
C7A C6A 1.40(3) . ?
C8A H8A 0.9300 . ?
C8A C3A 1.38(3) . ?
C3A C4A 1.39(2) . ?
C4A H4A 0.9300 . ?
C4A C5A 1.40(3) . ?
C5A H5A 0.9300 . ?
C5A C6A 1.35(3) . ?

loop_
_geom_torsion_atom_site_label_1
_geom_torsion_atom_site_label_2
_geom_torsion_atom_site_label_3
_geom_torsion_atom_site_label_4
_geom_torsion
_geom_torsion_site_symmetry_1
_geom_torsion_site_symmetry_2
_geom_torsion_site_symmetry_3
_geom_torsion_site_symmetry_4
_geom_torsion_publ_flag
Au1 P1 C10 C11 63.6(14) . . . . ?
Au1 P1 C12 C13 177.0(14) . . . . ?
Au1 P1 C14 C15 54.6(17) . . . . ?
Au1 P1 C14 C15A -59(3) . . . . ?
C2 C3 C4 C5 176(5) . . . . ?
C2 C3A C4A C5A -166(14) . . . . ?
C7 C8 C3 C2 -175(4) . . . . ?
C7 C8 C3 C4 -5(7) . . . . ?
C7 C6 O1 C9 -175(2) . . . . ?
C8 C7 C6 C5 -5(4) . . . . ?
C8 C7 C6 O1 179(2) . . . . ?
C8 C3 C4 C5 5(8) . . . . ?
C3 C4 C5 C6 -5(7) . . . . ?
C4 C5 C6 C7 5(5) . . . . ?
C4 C5 C6 O1 -180(4) . . . . ?
C5 C6 O1 C9 10(4) . . . . ?
C6 C7 C8 C3 5(5) . . . . ?
C10 P1 C12 C13 -59.0(17) . . . . ?
C10 P1 C14 C15 -67.8(16) . . . . ?
C10 P1 C14 C15A 179(3) . . . . ?
C12 P1 C10 C11 -60.5(14) . . . . ?
C12 P1 C14 C15 -179.6(15) . . . . ?
C12 P1 C14 C15A 67(3) . . . . ?
C14 P1 C10 C11 -173.7(13) . . . . ?
C14 P1 C12 C13 51.0(19) . . . . ?
C9A O1A C6A C7A -158(7) . . . . ?
C9A O1A C6A C5A 1(10) . . . . ?
C7A C8A C3A C2 -177(11) . . . . ?
C7A C8A C3A C4A 21(17) . . . . ?
C8A C7A C6A O1A -174(7) . . . . ?
C8A C7A C6A C5A 25(11) . . . . ?
C8A C3A C4A C5A -4(22) . . . . ?
C3A C4A C5A C6A -3(19) . . . . ?
C4A C5A C6A O1A -166(9) . . . . ?
C4A C5A C6A C7A -7(12) . . . . ?
C6A C7A C8A C3A -32(12) . . . . ?
